data_1509685
loop_
_publ_author_name
'Krivovichev, S.V.'
'Burns, P.C.'

_publ_section_title
;
 A novel rigid uranyl tungstate sheet in the structures of Na2 ((U O2) W2
 O8) and alpha- and beta-(Ag2 ((U O2) W2 O8))
;
_journal_name_full 'Solid State Sciences'
_journal_page_first 373
_journal_page_last 381
_journal_paper_doi 10.1016/S1293-2558(03)00009-8
_journal_volume 5
_journal_year 2003
_chemical_formula_sum 'Ag2 O10 U W2'
_chemical_name_systematic 'Ag2 ((U O2) (W O4)2)'
_space_group_IT_number 62
_symmetry_space_group_name_Hall '-P 2ac 2n'
_symmetry_space_group_name_H-M 'P n m a'
_cell_angle_alpha 90
_cell_angle_beta 90
_cell_angle_gamma 90
_cell_formula_units_Z 4
_cell_length_a 8.6415
_cell_length_b 7.561
_cell_length_c 12.4513
_cell_volume 813.548
_citation_journal_id_ASTM SSSCFJ
_cod_data_source_file silver2-3_145.cif
_cod_data_source_block Ag2O10U1W2
_cod_original_cell_volume 813.5478
_cod_original_formula_sum 'Ag2 O10 U1 W2'
_cod_database_code 1509685

loop_
_symmetry_equiv_pos_as_xyz
x,y,z
-x+1/2,-y,z+1/2
x+1/2,-y+1/2,-z+1/2
-x,y+1/2,-z
-x,-y,-z
x-1/2,y,-z-1/2
-x-1/2,y-1/2,z-1/2
x,-y-1/2,z

loop_
_atom_site_label
_atom_site_type_symbol
_atom_site_fract_x
_atom_site_fract_y
_atom_site_fract_z
_atom_site_occupancy
_atom_site_U_iso_or_equiv
Ag2 Ag+1 0.69495 0.75 0.1821 1 0.0
O6 O-2 0.3172 0.75 0.0441 1 0.0
O3 O-2 0.2895 0.5151 0.2134 1 0.0
O7 O-2 0.003 0.75 0.1434 1 0.0
U1 U+6 0.02842 0.75 0.00012 1 0.0
O5 O-2 0.4508 0.25 0.3544 1 0.0
W1 W+6 0.3504 0.49956 0.08025 1 0.0
O2 O-2 0.5626 0.5245 0.0909 1 0.0
O4 O-2 0.3625 0.25 0.0765 1 0.0
O1 O-2 0.1521 0.4717 0.0079 1 0.0
Ag1 Ag+1 0.65925 0.25 0.1996 1 0.0
